data_7135302
loop_
_publ_author_name
'Jagota, Shivankar'
'Rana, Samim Sohel'
'Barman, Chhotan'
'Choudhury, Joyanta'

_publ_section_title
;
 Annulated oxazolium salts as anion-\p + interaction-enabled solid-state
 room-temperature phosphorescent materials
;
_journal_name_full 'Chemical Communications'
_journal_paper_doi 10.1039/D5CC05870H
_journal_year 2026
_chemical_formula_moiety 'I, C36 H26 N O2, C2 H3 N'
_chemical_formula_sum 'C38 H29 I N2 O2'
_chemical_formula_weight 672.53
_chemical_name_systematic JC_SJ_HI
_space_group_crystal_system monoclinic
_space_group_IT_number 4
_space_group_name_Hall 'P 2yb'
_space_group_name_H-M_alt 'P 1 21 1'
_atom_sites_solution_hydrogens geom
_audit_creation_date 2025-12-01
_audit_creation_method
;
Olex2 1.5
(compiled 2025.03.04 svn.red2d20d0 for OlexSys, GUI svn.r7188)
;
_audit_update_record
;
2025-12-03 deposited with the CCDC.	2025-12-05 downloaded from the CCDC.
;
_cell_angle_alpha 90
_cell_angle_beta 97.143(5)
_cell_angle_gamma 90
_cell_formula_units_Z 2
_cell_length_a 14.085(3)
_cell_length_b 7.2681(8)
_cell_length_c 15.308(3)
_cell_measurement_reflns_used 1062
_cell_measurement_temperature 125.00
_cell_measurement_theta_max 23.78
_cell_measurement_theta_min 2.89
_cell_volume 1554.9(5)
_computing_cell_refinement 'SAINT V8.40B (?, 2016)'
_computing_data_collection 'Bruker APEX2'
_computing_data_reduction 'SAINT V8.40B (?, 2016)'
_computing_molecular_graphics 'Olex2 1.5 (Dolomanov et al., 2009)'
_computing_publication_material 'Olex2 1.5 (Dolomanov et al., 2009)'
_computing_structure_refinement 'XL  (Sheldrick, 2008)'
_computing_structure_solution 'olex2.solve 1.5 (Bourhis et al., 2015)'
_diffrn_ambient_temperature 125.00
_diffrn_measured_fraction_theta_full 0.998
_diffrn_measured_fraction_theta_max 0.998
_diffrn_measurement_device_type 'Bruker APEX-II CCD'
_diffrn_measurement_method '\f and \w scans'
_diffrn_radiation_type MoK\a
_diffrn_radiation_wavelength 0.71073
_diffrn_reflns_av_R_equivalents 0.0756
_diffrn_reflns_av_unetI/netI 0.0543
_diffrn_reflns_Laue_measured_fraction_full 0.998
_diffrn_reflns_Laue_measured_fraction_max 0.998
_diffrn_reflns_limit_h_max 19
_diffrn_reflns_limit_h_min -19
_diffrn_reflns_limit_k_max 10
_diffrn_reflns_limit_k_min -10
_diffrn_reflns_limit_l_max 21
_diffrn_reflns_limit_l_min -21
_diffrn_reflns_number 59135
_diffrn_reflns_point_group_measured_fraction_full 0.998
_diffrn_reflns_point_group_measured_fraction_max 0.998
_diffrn_reflns_theta_full 25.242
_diffrn_reflns_theta_max 29.592
_diffrn_reflns_theta_min 2.099
_exptl_absorpt_coefficient_mu 1.066
_exptl_absorpt_correction_T_max 0.7460
_exptl_absorpt_correction_T_min 0.6871
_exptl_absorpt_correction_type multi-scan
_exptl_absorpt_process_details
;
SADABS-2016/2 (Bruker,2016/2) was used for absorption correction.
wR2(int) was 0.1054 before and 0.0701 after correction.
The Ratio of minimum to maximum transmission is 0.9210.
The \l/2 correction factor is Not present.
;
_exptl_crystal_colour 'metallic yellowish yellow'
_exptl_crystal_colour_lustre metallic
_exptl_crystal_colour_modifier yellowish
_exptl_crystal_colour_primary yellow
_exptl_crystal_density_diffrn 1.436
_exptl_crystal_description needle
_exptl_crystal_F_000 680
_exptl_crystal_preparation 'MeCN ether'
_exptl_crystal_recrystallization_method 'Diffusion method'
_exptl_crystal_size_max 0.31
_exptl_crystal_size_mid 0.2
_exptl_crystal_size_min 0.13
_refine_diff_density_max 0.715
_refine_diff_density_min -0.628
_refine_diff_density_rms 0.071
_refine_ls_abs_structure_details
;
 Flack x determined using 2771 quotients [(I+)-(I-)]/[(I+)+(I-)]
 (Parsons, Flack and Wagner, Acta Cryst. B69 (2013) 249-259).
;
_refine_ls_abs_structure_Flack -0.033(11)
_refine_ls_extinction_method none
_refine_ls_goodness_of_fit_ref 1.023
_refine_ls_hydrogen_treatment constr
_refine_ls_matrix_type full
_refine_ls_number_parameters 390
_refine_ls_number_reflns 8699
_refine_ls_number_restraints 1
_refine_ls_restrained_S_all 1.023
_refine_ls_R_factor_all 0.0531
_refine_ls_R_factor_gt 0.0372
_refine_ls_shift/su_max 0.002
_refine_ls_shift/su_mean 0.000
_refine_ls_structure_factor_coef Fsqd
_refine_ls_weighting_details 'w=1/[\s^2^(Fo^2^)+(0.0293P)^2^+0.2504P] where P=(Fo^2^+2Fc^2^)/3'
_refine_ls_weighting_scheme calc
_refine_ls_wR_factor_gt 0.0699
_refine_ls_wR_factor_ref 0.0770
_reflns_Friedel_coverage 0.861
_reflns_Friedel_fraction_full 0.998
_reflns_Friedel_fraction_max 0.998
_reflns_number_gt 7103
_reflns_number_total 8699
_reflns_threshold_expression 'I > 2\s(I)'
_cod_data_source_file d5cc05870h2.cif
_cod_data_source_block final1_a
_cod_database_code 7135302
_shelx_shelxl_version_number 2019/3
_shelx_space_group_comment
;
The symmetry employed for this shelxl refinement is uniquely defined
by the following loop, which should always be used as a source of
symmetry information in preference to the above space-group names.
They are only intended as comments.
;
_olex2_refinement_description
;
1.a Aromatic/amide H refined with riding coordinates:
 C13(H13), C34(H34), C16(H16), C3(H3), C2(H2), C1(H1), C4(H4), C37(H37),
 C36(H36), C26(H26), C29(H29), C23(H23), C15(H15), C31(H31), C25(H25), C24(H24),
  C27(H27), C30(H30), C14(H14), C32(H32), C17(H17), C33(H33), C5(H5)
1.b Idealised Me refined as rotating group:
 C39(H39A,H39B,H39C), C42(H42A,H42B,H42C)
;
_olex2_submission_special_instructions 'No special instructions were received'

loop_
_space_group_symop_operation_xyz
'x, y, z'
'-x, y+1/2, -z'

loop_
_atom_site_label
_atom_site_type_symbol
_atom_site_fract_x
_atom_site_fract_y
_atom_site_fract_z
_atom_site_U_iso_or_equiv
_atom_site_adp_type
_atom_site_occupancy
_atom_site_site_symmetry_order
_atom_site_calc_flag
_atom_site_refinement_flags_posn
_atom_site_refinement_flags_adp
_atom_site_refinement_flags_occupancy
_atom_site_disorder_assembly
_atom_site_disorder_group
I1 I 0.79999(2) -0.05986(4) 0.73392(2) 0.03491(9) Uani 1 1 d . . . . .
O2 O 0.5463(2) 0.3786(4) 0.40969(19) 0.0285(7) Uani 1 1 d . . . . .
O1 O 0.83787(16) 0.4600(6) 0.85825(15) 0.0203(6) Uani 1 1 d . . . . .
N1 N 0.80035(17) 0.4385(10) 0.71519(16) 0.0174(5) Uani 1 1 d . . . . .
C13 C 1.0090(4) 0.2755(9) 0.6442(4) 0.0323(13) Uani 1 1 d . . . . .
H13 H 0.987575 0.163927 0.667532 0.039 Uiso 1 1 calc R U . . .
C12 C 0.9703(2) 0.4424(11) 0.6663(2) 0.0234(6) Uani 1 1 d . . . . .
C39 C 0.4453(3) 0.3853(6) 0.4132(3) 0.0273(10) Uani 1 1 d . . . . .
H39A H 0.411404 0.370564 0.353705 0.041 Uiso 1 1 calc R U . . .
H39B H 0.428402 0.504140 0.437296 0.041 Uiso 1 1 calc R U . . .
H39C H 0.426944 0.285901 0.450940 0.041 Uiso 1 1 calc R U . . .
C21 C 0.6693(2) 0.4385(10) 0.8060(2) 0.0187(6) Uani 1 1 d . . . . .
C20 C 0.6059(2) 0.4232(9) 0.7313(2) 0.0186(8) Uani 1 1 d . . . . .
C19 C 0.6389(3) 0.4144(7) 0.6460(2) 0.0199(9) Uani 1 1 d . . . . .
C34 C 0.5732(3) 0.4006(5) 0.5683(3) 0.0210(10) Uani 1 1 d . . . . .
H34 H 0.506453 0.397725 0.572328 0.025 Uiso 1 1 calc R U . . .
C22 C 0.6458(2) 0.4507(11) 0.8978(2) 0.0215(7) Uani 1 1 d . . . . .
C11 C 0.9018(2) 0.4495(9) 0.7317(2) 0.0191(7) Uani 1 1 d . . . . .
C9 C 0.7667(2) 0.4467(10) 0.7926(2) 0.0180(6) Uani 1 1 d . . . . .
N2 N 1.1829(3) 0.9147(7) 0.7186(3) 0.0411(11) Uani 1 1 d . . . . .
C18 C 0.7374(2) 0.4199(8) 0.6375(2) 0.0176(9) Uani 1 1 d . . . . .
C28 C 0.5003(2) 0.4185(9) 0.7366(2) 0.0204(9) Uani 1 1 d . . . . .
C16 C 1.0709(5) 0.5973(13) 0.5751(5) 0.0496(19) Uani 1 1 d . . . . .
H16 H 1.092180 0.707944 0.550761 0.060 Uiso 1 1 calc R U . . .
C3 C 1.1725(3) 0.5171(6) 1.0025(3) 0.0274(9) Uani 1 1 d . . . . .
H3 H 1.227883 0.531478 1.044214 0.033 Uiso 1 1 calc R U . . .
C35 C 0.6048(3) 0.3912(5) 0.4876(3) 0.0232(9) Uani 1 1 d . . . . .
C2 C 1.0937(3) 0.4243(9) 1.0253(3) 0.0263(9) Uani 1 1 d . . . . .
H2 H 1.095726 0.371479 1.082265 0.032 Uiso 1 1 calc R U . . .
C1 C 1.0121(3) 0.4076(6) 0.9662(3) 0.0226(10) Uani 1 1 d . . . . .
H1 H 0.957724 0.345662 0.982723 0.027 Uiso 1 1 calc R U . . .
C4 C 1.1705(3) 0.5891(6) 0.9186(3) 0.0280(9) Uani 1 1 d . . . . .
H4 H 1.225394 0.649953 0.902331 0.034 Uiso 1 1 calc R U . . .
C37 C 0.7685(3) 0.4110(7) 0.5543(3) 0.0243(11) Uani 1 1 d . . . . .
H37 H 0.834968 0.415672 0.549108 0.029 Uiso 1 1 calc R U . . .
C36 C 0.7036(3) 0.3954(5) 0.4805(3) 0.0276(11) Uani 1 1 d . . . . .
H36 H 0.725150 0.387478 0.424230 0.033 Uiso 1 1 calc R U . . .
C7 C 0.9221(2) 0.4645(8) 0.8199(2) 0.0201(10) Uani 1 1 d . . . . .
C26 C 0.6528(3) 0.6139(7) 1.0355(3) 0.0342(10) Uani 1 1 d . . . . .
H26 H 0.671062 0.718968 1.070516 0.041 Uiso 1 1 calc R U . . .
C29 C 0.4546(3) 0.5795(7) 0.7563(3) 0.0305(11) Uani 1 1 d . . . . .
H29 H 0.490371 0.688420 0.770790 0.037 Uiso 1 1 calc R U . . .
C23 C 0.5989(3) 0.3065(6) 0.9340(3) 0.0279(9) Uani 1 1 d . . . . .
H23 H 0.580049 0.201066 0.899488 0.033 Uiso 1 1 calc R U . . .
C15 C 1.1097(3) 0.4321(16) 0.5538(3) 0.0490(12) Uani 1 1 d . . . . .
H15 H 1.157660 0.429071 0.515324 0.059 Uiso 1 1 calc R U . . .
C41 C 1.1501(3) 0.9781(6) 0.7751(3) 0.0334(12) Uani 1 1 d . . . . .
C31 C 0.3041(3) 0.422(2) 0.7355(3) 0.0481(18) Uani 1 1 d . . . . .
H31 H 0.236574 0.423280 0.734887 0.058 Uiso 1 1 calc R U . . .
C25 C 0.6062(3) 0.4705(9) 1.0701(3) 0.0354(14) Uani 1 1 d . . . . .
H25 H 0.592194 0.477639 1.129158 0.043 Uiso 1 1 calc R U . . .
C24 C 0.5796(3) 0.3166(7) 1.0208(3) 0.0339(10) Uani 1 1 d . . . . .
H24 H 0.548122 0.217655 1.045818 0.041 Uiso 1 1 calc R U . . .
C27 C 0.6730(3) 0.6051(6) 0.9490(3) 0.0291(9) Uani 1 1 d . . . . .
H27 H 0.705314 0.703958 0.924805 0.035 Uiso 1 1 calc R U . . .
C6 C 1.0095(3) 0.4821(5) 0.8817(3) 0.0196(9) Uani 1 1 d . . . . .
C42 C 1.1065(4) 1.0613(7) 0.8478(4) 0.0455(13) Uani 1 1 d . . . . .
H42A H 1.036923 1.044724 0.837654 0.068 Uiso 1 1 calc R U . . .
H42B H 1.121496 1.192951 0.851105 0.068 Uiso 1 1 calc R U . . .
H42C H 1.131868 1.001769 0.903282 0.068 Uiso 1 1 calc R U . . .
C30 C 0.3550(4) 0.5792(9) 0.7547(4) 0.0442(14) Uani 1 1 d . . . . .
H30 H 0.322746 0.689266 0.766997 0.053 Uiso 1 1 calc R U . . .
C14 C 1.0790(5) 0.2724(12) 0.5881(5) 0.0428(17) Uani 1 1 d . . . . .
H14 H 1.105884 0.158285 0.573428 0.051 Uiso 1 1 calc R U . . .
C32 C 0.3498(4) 0.2614(10) 0.7171(4) 0.0472(15) Uani 1 1 d . . . . .
H32 H 0.313814 0.152208 0.703802 0.057 Uiso 1 1 calc R U . . .
C17 C 1.0012(4) 0.6050(9) 0.6314(4) 0.0347(14) Uani 1 1 d . . . . .
H17 H 0.974940 0.719756 0.645959 0.042 Uiso 1 1 calc R U . . .
C33 C 0.4479(4) 0.2598(7) 0.7179(3) 0.0324(11) Uani 1 1 d . . . . .
H33 H 0.479512 0.149004 0.705549 0.039 Uiso 1 1 calc R U . . .
C5 C 1.0890(3) 0.5731(6) 0.8579(3) 0.0249(9) Uani 1 1 d . . . . .
H5 H 1.087666 0.623977 0.800603 0.030 Uiso 1 1 calc R U . . .

loop_
_atom_site_aniso_label
_atom_site_aniso_U_11
_atom_site_aniso_U_22
_atom_site_aniso_U_33
_atom_site_aniso_U_23
_atom_site_aniso_U_13
_atom_site_aniso_U_12
I1 0.04031(15) 0.02354(11) 0.03717(15) 0.00139(19) -0.00990(10) 0.00047(19)
O2 0.0248(15) 0.0406(18) 0.0189(15) 0.0005(11) -0.0018(12) -0.0001(11)
O1 0.0150(10) 0.0292(19) 0.0171(11) 0.0002(15) 0.0032(9) 0.0011(14)
N1 0.0158(12) 0.0193(11) 0.0178(13) -0.001(3) 0.0045(10) 0.000(2)
C13 0.025(3) 0.046(3) 0.027(3) -0.005(2) 0.004(2) 0.007(2)
C12 0.0155(14) 0.0359(17) 0.0188(16) -0.001(3) 0.0018(12) 0.000(3)
C39 0.024(2) 0.029(2) 0.028(2) 0.0005(15) -0.0025(17) -0.0007(15)
C21 0.0176(14) 0.0184(13) 0.0206(15) 0.000(3) 0.0044(12) 0.001(3)
C20 0.0170(15) 0.019(2) 0.0203(16) 0.000(2) 0.0049(12) -0.003(2)
C19 0.0207(16) 0.018(3) 0.0215(17) 0.0010(16) 0.0035(13) 0.0013(16)
C34 0.0187(17) 0.020(3) 0.0236(19) -0.0005(14) 0.0020(15) 0.0001(13)
C22 0.0157(14) 0.031(2) 0.0182(16) -0.001(3) 0.0040(12) -0.001(3)
C11 0.0147(14) 0.0193(16) 0.0236(16) 0.003(3) 0.0042(12) 0.000(2)
C9 0.0182(14) 0.0181(15) 0.0177(15) 0.000(3) 0.0022(12) 0.000(3)
N2 0.039(2) 0.036(3) 0.052(2) 0.001(2) 0.0208(18) -0.005(2)
C18 0.0189(15) 0.016(3) 0.0172(15) 0.0012(18) 0.0006(12) 0.0014(18)
C28 0.0159(15) 0.027(3) 0.0181(16) 0.0003(19) 0.0024(12) 0.0018(19)
C16 0.035(4) 0.086(5) 0.029(3) 0.015(3) 0.009(3) -0.019(4)
C3 0.021(2) 0.0270(19) 0.033(3) -0.0022(17) -0.0014(18) 0.0031(16)
C35 0.0231(19) 0.023(2) 0.022(2) 0.0004(14) -0.0024(16) 0.0008(14)
C2 0.0278(18) 0.027(2) 0.0227(18) 0.003(2) -0.0005(14) 0.001(2)
C1 0.0183(17) 0.025(3) 0.0251(19) -0.0013(16) 0.0054(14) -0.0012(15)
C4 0.021(2) 0.031(2) 0.033(2) 0.0028(18) 0.0062(18) -0.0018(17)
C37 0.0221(17) 0.030(3) 0.0215(18) -0.0004(17) 0.0043(14) 0.0003(17)
C36 0.028(2) 0.037(3) 0.0180(19) -0.0022(15) 0.0056(16) 0.0016(16)
C7 0.0160(15) 0.024(3) 0.0220(17) 0.0019(18) 0.0078(13) 0.0010(17)
C26 0.031(3) 0.043(3) 0.029(2) -0.012(2) 0.006(2) 0.003(2)
C29 0.026(2) 0.034(2) 0.032(3) 0.001(2) 0.005(2) 0.004(2)
C23 0.024(2) 0.033(2) 0.026(2) -0.0007(18) 0.0021(18) -0.0006(17)
C15 0.0205(19) 0.103(4) 0.025(2) 0.001(5) 0.0070(16) 0.006(5)
C41 0.028(2) 0.028(3) 0.047(3) 0.0024(19) 0.014(2) 0.0002(17)
C31 0.0161(17) 0.099(6) 0.030(2) 0.001(4) 0.0035(15) -0.008(4)
C25 0.031(2) 0.057(4) 0.0191(19) -0.004(2) 0.0055(16) 0.008(2)
C24 0.029(3) 0.049(3) 0.024(2) 0.007(2) 0.009(2) -0.003(2)
C27 0.028(2) 0.032(2) 0.028(2) -0.0056(18) 0.0064(19) -0.0001(18)
C6 0.0160(17) 0.022(2) 0.0214(19) -0.0010(13) 0.0045(14) 0.0031(13)
C42 0.054(3) 0.038(3) 0.049(3) -0.001(2) 0.022(3) 0.012(2)
C30 0.027(3) 0.066(4) 0.041(3) 0.004(3) 0.010(3) 0.018(3)
C14 0.022(3) 0.072(4) 0.034(3) -0.010(3) 0.002(2) 0.012(3)
C32 0.038(3) 0.075(4) 0.031(3) -0.014(3) 0.012(3) -0.026(3)
C17 0.029(3) 0.044(3) 0.032(3) 0.004(3) 0.005(2) -0.006(2)
C33 0.030(3) 0.040(3) 0.029(3) -0.009(2) 0.009(2) -0.014(2)
C5 0.024(2) 0.027(2) 0.024(2) 0.0045(17) 0.0039(17) -0.0011(16)

loop_
_atom_type_symbol
_atom_type_description
_atom_type_scat_dispersion_real
_atom_type_scat_dispersion_imag
_atom_type_scat_source
C C 0.0033 0.0016 'International Tables Vol C Tables 4.2.6.8 and 6.1.1.4'
H H 0.0000 0.0000 'International Tables Vol C Tables 4.2.6.8 and 6.1.1.4'
I I -0.4742 1.8119 'International Tables Vol C Tables 4.2.6.8 and 6.1.1.4'
N N 0.0061 0.0033 'International Tables Vol C Tables 4.2.6.8 and 6.1.1.4'
O O 0.0106 0.0060 'International Tables Vol C Tables 4.2.6.8 and 6.1.1.4'

loop_
_geom_angle_atom_site_label_1
_geom_angle_atom_site_label_2
_geom_angle_atom_site_label_3
_geom_angle
_geom_angle_site_symmetry_1
_geom_angle_site_symmetry_3
_geom_angle_publ_flag
C35 O2 C39 117.3(3) . . ?
C9 O1 C7 106.6(3) . . ?
C9 N1 C11 107.5(3) . . ?
C9 N1 C18 120.2(3) . . ?
C18 N1 C11 132.3(3) . . ?
C12 C13 H13 120.1 . . ?
C14 C13 H13 120.1 . . ?
C14 C13 C12 119.7(6) . . ?
C13 C12 C11 120.3(6) . . ?
C13 C12 C17 120.0(3) . . ?
C17 C12 C11 119.6(6) . . ?
O2 C39 H39A 109.5 . . ?
O2 C39 H39B 109.5 . . ?
O2 C39 H39C 109.5 . . ?
H39A C39 H39B 109.5 . . ?
H39A C39 H39C 109.5 . . ?
H39B C39 H39C 109.5 . . ?
C20 C21 C22 126.7(3) . . ?
C20 C21 C9 115.3(3) . . ?
C9 C21 C22 118.0(3) . . ?
C21 C20 C19 120.8(3) . . ?
C21 C20 C28 120.4(3) . . ?
C19 C20 C28 118.7(3) . . ?
C34 C19 C20 120.9(3) . . ?
C18 C19 C20 120.9(3) . . ?
C18 C19 C34 118.2(3) . . ?
C19 C34 H34 119.6 . . ?
C35 C34 C19 120.7(4) . . ?
C35 C34 H34 119.6 . . ?
C23 C22 C21 120.4(6) . . ?
C23 C22 C27 119.5(4) . . ?
C27 C22 C21 120.1(5) . . ?
N1 C11 C12 127.2(3) . . ?
C7 C11 N1 105.4(3) . . ?
C7 C11 C12 127.4(3) . . ?
O1 C9 C21 123.2(3) . . ?
N1 C9 O1 110.9(3) . . ?
N1 C9 C21 126.0(3) . . ?
N1 C18 C19 116.9(3) . . ?
N1 C18 C37 122.7(3) . . ?
C37 C18 C19 120.4(3) . . ?
C29 C28 C20 118.9(5) . . ?
C33 C28 C20 121.1(5) . . ?
C33 C28 C29 120.0(4) . . ?
C15 C16 H16 119.5 . . ?
C15 C16 C17 121.0(7) . . ?
C17 C16 H16 119.5 . . ?
C2 C3 H3 120.2 . . ?
C2 C3 C4 119.7(4) . . ?
C4 C3 H3 120.2 . . ?
O2 C35 C36 115.3(4) . . ?
C34 C35 O2 124.4(4) . . ?
C34 C35 C36 120.3(4) . . ?
C3 C2 H2 119.7 . . ?
C1 C2 C3 120.6(4) . . ?
C1 C2 H2 119.7 . . ?
C2 C1 H1 120.1 . . ?
C2 C1 C6 119.9(4) . . ?
C6 C1 H1 120.1 . . ?
C3 C4 H4 119.7 . . ?
C3 C4 C5 120.6(4) . . ?
C5 C4 H4 119.7 . . ?
C18 C37 H37 119.9 . . ?
C36 C37 C18 120.2(4) . . ?
C36 C37 H37 119.9 . . ?
C35 C36 H36 119.9 . . ?
C37 C36 C35 120.2(4) . . ?
C37 C36 H36 119.9 . . ?
O1 C7 C6 115.1(3) . . ?
C11 C7 O1 109.6(3) . . ?
C11 C7 C6 135.3(3) . . ?
C25 C26 H26 120.1 . . ?
C25 C26 C27 119.8(4) . . ?
C27 C26 H26 120.1 . . ?
C28 C29 H29 120.4 . . ?
C28 C29 C30 119.1(5) . . ?
C30 C29 H29 120.4 . . ?
C22 C23 H23 120.0 . . ?
C24 C23 C22 120.1(4) . . ?
C24 C23 H23 120.0 . . ?
C16 C15 H15 120.1 . . ?
C14 C15 C16 119.8(4) . . ?
C14 C15 H15 120.1 . . ?
N2 C41 C42 179.3(6) . . ?
C30 C31 H31 119.7 . . ?
C30 C31 C32 120.5(4) . . ?
C32 C31 H31 119.7 . . ?
C26 C25 H25 119.5 . . ?
C26 C25 C24 121.1(4) . . ?
C24 C25 H25 119.5 . . ?
C23 C24 H24 120.2 . . ?
C25 C24 C23 119.7(4) . . ?
C25 C24 H24 120.2 . . ?
C22 C27 H27 120.1 . . ?
C26 C27 C22 119.9(4) . . ?
C26 C27 H27 120.1 . . ?
C1 C6 C7 119.2(3) . . ?
C5 C6 C1 119.9(4) . . ?
C5 C6 C7 121.0(4) . . ?
C41 C42 H42A 109.5 . . ?
C41 C42 H42B 109.5 . . ?
C41 C42 H42C 109.5 . . ?
H42A C42 H42B 109.5 . . ?
H42A C42 H42C 109.5 . . ?
H42B C42 H42C 109.5 . . ?
C29 C30 H30 119.8 . . ?
C31 C30 C29 120.3(6) . . ?
C31 C30 H30 119.8 . . ?
C13 C14 H14 119.7 . . ?
C15 C14 C13 120.5(6) . . ?
C15 C14 H14 119.7 . . ?
C31 C32 H32 120.1 . . ?
C31 C32 C33 119.8(6) . . ?
C33 C32 H32 120.1 . . ?
C12 C17 H17 120.5 . . ?
C16 C17 C12 119.0(6) . . ?
C16 C17 H17 120.5 . . ?
C28 C33 C32 120.2(5) . . ?
C28 C33 H33 119.9 . . ?
C32 C33 H33 119.9 . . ?
C4 C5 H5 120.3 . . ?
C6 C5 C4 119.4(4) . . ?
C6 C5 H5 120.3 . . ?

loop_
_geom_bond_atom_site_label_1
_geom_bond_atom_site_label_2
_geom_bond_distance
_geom_bond_site_symmetry_2
_geom_bond_publ_flag
O2 C39 1.431(5) . ?
O2 C35 1.366(5) . ?
O1 C9 1.332(4) . ?
O1 C7 1.387(4) . ?
N1 C11 1.421(4) . ?
N1 C9 1.332(4) . ?
N1 C18 1.399(4) . ?
C13 H13 0.9500 . ?
C13 C12 1.388(9) . ?
C13 C14 1.386(8) . ?
C12 C11 1.476(4) . ?
C12 C17 1.389(9) . ?
C39 H39A 0.9800 . ?
C39 H39B 0.9800 . ?
C39 H39C 0.9800 . ?
C21 C20 1.365(5) . ?
C21 C22 1.484(4) . ?
C21 C9 1.413(4) . ?
C20 C19 1.441(5) . ?
C20 C28 1.500(5) . ?
C19 C34 1.417(5) . ?
C19 C18 1.410(5) . ?
C34 H34 0.9500 . ?
C34 C35 1.365(5) . ?
C22 C23 1.391(7) . ?
C22 C27 1.395(8) . ?
C11 C7 1.350(5) . ?
N2 C41 1.127(6) . ?
C18 C37 1.399(5) . ?
C28 C29 1.387(7) . ?
C28 C33 1.380(7) . ?
C16 H16 0.9500 . ?
C16 C15 1.375(13) . ?
C16 C17 1.386(9) . ?
C3 H3 0.9500 . ?
C3 C2 1.381(6) . ?
C3 C4 1.384(6) . ?
C35 C36 1.410(6) . ?
C2 H2 0.9500 . ?
C2 C1 1.377(5) . ?
C1 H1 0.9500 . ?
C1 C6 1.398(5) . ?
C4 H4 0.9500 . ?
C4 C5 1.389(6) . ?
C37 H37 0.9500 . ?
C37 C36 1.367(5) . ?
C36 H36 0.9500 . ?
C7 C6 1.462(5) . ?
C26 H26 0.9500 . ?
C26 C25 1.372(7) . ?
C26 C27 1.390(6) . ?
C29 H29 0.9500 . ?
C29 C30 1.401(7) . ?
C23 H23 0.9500 . ?
C23 C24 1.390(6) . ?
C15 H15 0.9500 . ?
C15 C14 1.367(12) . ?
C41 C42 1.468(6) . ?
C31 H31 0.9500 . ?
C31 C30 1.359(13) . ?
C31 C32 1.381(14) . ?
C25 H25 0.9500 . ?
C25 C24 1.376(7) . ?
C24 H24 0.9500 . ?
C27 H27 0.9500 . ?
C6 C5 1.387(5) . ?
C42 H42A 0.9800 . ?
C42 H42B 0.9800 . ?
C42 H42C 0.9800 . ?
C30 H30 0.9500 . ?
C14 H14 0.9500 . ?
C32 H32 0.9500 . ?
C32 C33 1.381(7) . ?
C17 H17 0.9500 . ?
C33 H33 0.9500 . ?
C5 H5 0.9500 . ?

loop_
_geom_torsion_atom_site_label_1
_geom_torsion_atom_site_label_2
_geom_torsion_atom_site_label_3
_geom_torsion_atom_site_label_4
_geom_torsion
_geom_torsion_site_symmetry_1
_geom_torsion_site_symmetry_2
_geom_torsion_site_symmetry_3
_geom_torsion_site_symmetry_4
_geom_torsion_publ_flag
O2 C35 C36 C37 178.9(4) . . . . ?
O1 C7 C6 C1 30.5(6) . . . . ?
O1 C7 C6 C5 -148.8(4) . . . . ?
N1 C11 C7 O1 1.0(7) . . . . ?
N1 C11 C7 C6 -179.6(6) . . . . ?
N1 C18 C37 C36 -179.1(6) . . . . ?
C13 C12 C11 N1 -91.5(7) . . . . ?
C13 C12 C11 C7 87.2(8) . . . . ?
C13 C12 C17 C16 -0.2(7) . . . . ?
C12 C13 C14 C15 -0.5(9) . . . . ?
C12 C11 C7 O1 -177.9(6) . . . . ?
C12 C11 C7 C6 1.5(12) . . . . ?
C39 O2 C35 C34 3.4(5) . . . . ?
C39 O2 C35 C36 -176.2(3) . . . . ?
C21 C20 C19 C34 -179.3(6) . . . . ?
C21 C20 C19 C18 0.5(10) . . . . ?
C21 C20 C28 C29 72.8(8) . . . . ?
C21 C20 C28 C33 -110.4(7) . . . . ?
C21 C22 C23 C24 178.2(4) . . . . ?
C21 C22 C27 C26 -178.6(4) . . . . ?
C20 C21 C22 C23 62.2(10) . . . . ?
C20 C21 C22 C27 -119.5(7) . . . . ?
C20 C21 C9 O1 -179.4(6) . . . . ?
C20 C21 C9 N1 -0.9(13) . . . . ?
C20 C19 C34 C35 -179.6(5) . . . . ?
C20 C19 C18 N1 -1.5(9) . . . . ?
C20 C19 C18 C37 179.9(6) . . . . ?
C20 C28 C29 C30 175.2(4) . . . . ?
C20 C28 C33 C32 -175.5(4) . . . . ?
C19 C20 C28 C29 -106.1(6) . . . . ?
C19 C20 C28 C33 70.7(7) . . . . ?
C19 C34 C35 O2 -179.7(4) . . . . ?
C19 C34 C35 C36 -0.1(5) . . . . ?
C19 C18 C37 C36 -0.5(8) . . . . ?
C34 C19 C18 N1 178.4(5) . . . . ?
C34 C19 C18 C37 -0.3(8) . . . . ?
C34 C35 C36 C37 -0.7(6) . . . . ?
C22 C21 C20 C19 179.4(7) . . . . ?
C22 C21 C20 C28 0.5(12) . . . . ?
C22 C21 C9 O1 1.7(11) . . . . ?
C22 C21 C9 N1 -179.8(7) . . . . ?
C22 C23 C24 C25 0.7(7) . . . . ?
C11 N1 C9 O1 -0.7(9) . . . . ?
C11 N1 C9 C21 -179.4(7) . . . . ?
C11 N1 C18 C19 -179.7(7) . . . . ?
C11 N1 C18 C37 -1.0(12) . . . . ?
C11 C12 C17 C16 175.2(5) . . . . ?
C11 C7 C6 C1 -148.9(6) . . . . ?
C11 C7 C6 C5 31.8(9) . . . . ?
C9 O1 C7 C11 -1.4(7) . . . . ?
C9 O1 C7 C6 179.0(5) . . . . ?
C9 N1 C11 C12 178.7(7) . . . . ?
C9 N1 C11 C7 -0.2(8) . . . . ?
C9 N1 C18 C19 1.2(10) . . . . ?
C9 N1 C18 C37 179.9(6) . . . . ?
C9 C21 C20 C19 0.6(11) . . . . ?
C9 C21 C20 C28 -178.3(5) . . . . ?
C9 C21 C22 C23 -119.1(6) . . . . ?
C9 C21 C22 C27 59.2(8) . . . . ?
C18 N1 C11 C12 -0.4(13) . . . . ?
C18 N1 C11 C7 -179.4(8) . . . . ?
C18 N1 C9 O1 178.6(7) . . . . ?
C18 N1 C9 C21 -0.1(12) . . . . ?
C18 C19 C34 C35 0.6(6) . . . . ?
C18 C37 C36 C35 1.0(7) . . . . ?
C28 C20 C19 C34 -0.4(8) . . . . ?
C28 C20 C19 C18 179.5(6) . . . . ?
C28 C29 C30 C31 1.2(8) . . . . ?
C16 C15 C14 C13 0.0(8) . . . . ?
C3 C2 C1 C6 1.2(8) . . . . ?
C3 C4 C5 C6 -0.8(6) . . . . ?
C2 C3 C4 C5 1.8(7) . . . . ?
C2 C1 C6 C7 -179.5(5) . . . . ?
C2 C1 C6 C5 -0.2(6) . . . . ?
C1 C6 C5 C4 0.0(6) . . . . ?
C4 C3 C2 C1 -2.0(8) . . . . ?
C7 O1 C9 N1 1.3(8) . . . . ?
C7 O1 C9 C21 180.0(6) . . . . ?
C7 C6 C5 C4 179.3(4) . . . . ?
C26 C25 C24 C23 -0.8(7) . . . . ?
C29 C28 C33 C32 1.3(8) . . . . ?
C23 C22 C27 C26 -0.2(7) . . . . ?
C15 C16 C17 C12 -0.3(10) . . . . ?
C31 C32 C33 C28 -0.4(8) . . . . ?
C25 C26 C27 C22 0.1(7) . . . . ?
C27 C22 C23 C24 -0.2(7) . . . . ?
C27 C26 C25 C24 0.4(7) . . . . ?
C30 C31 C32 C33 -0.1(9) . . . . ?
C14 C13 C12 C11 -174.8(5) . . . . ?
C14 C13 C12 C17 0.6(7) . . . . ?
C32 C31 C30 C29 -0.3(9) . . . . ?
C17 C12 C11 N1 93.0(8) . . . . ?
C17 C12 C11 C7 -88.3(8) . . . . ?
C17 C16 C15 C14 0.4(8) . . . . ?
C33 C28 C29 C30 -1.7(7) . . . . ?
